data_9012802
loop_
_publ_author_name
'Bubnova, R. S.'
'Stepanov, N. K.'
'Levin, A. A.'
'Filatov, S. K.'
'Paufler, P.'
'Meyer, D. C.'

_publ_section_title
;
 Crystal structure and thermal behaviour of boropollucite CsBSi2O6
;
_journal_name_full 'Solid State Sciences'
_journal_page_first 629
_journal_page_last 627
_journal_paper_doi 10.1016/j.solidstatesciences.2004.03.015
_journal_volume 6
_journal_year 2004
_chemical_formula_structural Cs.82B1.09Si1.98O6
_chemical_formula_sum 'B1.095 Cs0.814 O6 Si1.977'
_space_group_IT_number 230
_symmetry_space_group_name_Hall '-I 4bd 2c 3'
_symmetry_space_group_name_H-M 'I a -3 d'
_cell_angle_alpha 90
_cell_angle_beta 90
_cell_angle_gamma 90
_cell_length_a 13.009
_cell_length_b 13.009
_cell_length_c 13.009
_cell_formula_units_Z 16
_cell_volume 2201.566
_database_code_amcsd 0015521
_exptl_crystal_density_diffrn 3.277
_cod_original_formula_sum 'Cs.814 B1.095 Si1.977 O6'
_cod_database_code 9012802
_amcsd_formula_title Cs.82B1.09Si1.98O6

loop_
_space_group_symop_operation_xyz
x,y,z
1/2+x,1/2+y,1/2+z
z,1/2-x,1/2+y
1/2+z,-x,+y
-y,1/2+z,1/2-x
1/2-y,+z,-x
x,1/2-y,1/2+z
1/2+x,-y,+z
-z,1/2+x,1/2-y
1/2-z,+x,-y
y,1/2-z,1/2+x
1/2+y,-z,+x
-x,1/2+y,1/2-z
1/2-x,+y,-z
3/4+x,1/4-z,3/4-y
1/4+x,3/4-z,1/4-y
3/4-z,1/4+y,3/4+x
1/4-z,3/4+y,1/4+x
3/4+y,1/4-x,3/4-z
1/4+y,3/4-x,1/4-z
3/4-x,1/4+z,3/4+y
1/4-x,3/4+z,1/4+y
3/4+z,1/4-y,3/4-x
1/4+z,3/4-y,1/4-x
3/4-y,1/4+x,3/4+z
1/4-y,3/4+x,1/4+z
1/4+x,1/4+z,1/4+y
3/4+x,3/4+z,3/4+y
1/4-z,1/4-y,1/4-x
3/4-z,3/4-y,3/4-x
1/4+y,1/4+x,1/4+z
3/4+y,3/4+x,3/4+z
1/4-x,1/4-z,1/4-y
3/4-x,3/4-z,3/4-y
1/4+z,1/4+y,1/4+x
3/4+z,3/4+y,3/4+x
1/4-y,1/4-x,1/4-z
3/4-y,3/4-x,3/4-z
1/2+z,x,1/2-y
+z,1/2+x,-y
1/2-y,-z,1/2+x
-y,1/2-z,+x
1/2+x,y,1/2-z
+x,1/2+y,-z
1/2-z,-x,1/2+y
-z,1/2-x,+y
1/2+y,z,1/2-x
+y,1/2+z,-x
1/2-x,-y,1/2+z
-x,1/2-y,+z
1/2-z,1/2+x,y
-z,+x,1/2+y
1/2+y,1/2-z,-x
+y,-z,1/2-x
1/2-x,1/2+y,z
-x,+y,1/2+z
1/2+z,1/2-x,-y
+z,-x,1/2-y
1/2-y,1/2+z,x
-y,+z,1/2+x
1/2+x,1/2-y,-z
+x,-y,1/2-z
3/4-x,3/4+z,1/4-y
1/4-x,1/4+z,3/4-y
3/4+z,3/4-y,1/4+x
1/4+z,1/4-y,3/4+x
3/4-y,3/4+x,1/4-z
1/4-y,1/4+x,3/4-z
3/4+x,3/4-z,1/4+y
1/4+x,1/4-z,3/4+y
3/4-z,3/4+y,1/4-x
1/4-z,1/4+y,3/4-x
3/4+y,3/4-x,1/4+z
1/4+y,1/4-x,3/4+z
1/4-x,3/4-z,3/4+y
3/4-x,1/4-z,1/4+y
1/4+z,3/4+y,3/4-x
3/4+z,1/4+y,1/4-x
1/4-y,3/4-x,3/4+z
3/4-y,1/4-x,1/4+z
1/4+x,3/4+z,3/4-y
3/4+x,1/4+z,1/4-y
1/4-z,3/4-y,3/4+x
3/4-z,1/4-y,1/4+x
1/4+y,3/4+x,3/4-z
3/4+y,1/4+x,1/4-z
-z,-x,-y
1/2-z,1/2-x,1/2-y
y,z,x
1/2+y,1/2+z,1/2+x
-x,-y,-z
1/2-x,1/2-y,1/2-z
z,x,y
1/2+z,1/2+x,1/2+y
-y,-z,-x
1/2-y,1/2-z,1/2-x

loop_
_atom_site_aniso_label
_atom_site_aniso_U_11
_atom_site_aniso_U_22
_atom_site_aniso_U_33
_atom_site_aniso_U_12
_atom_site_aniso_U_13
_atom_site_aniso_U_23
Cs 0.03129 0.03129 0.03129 0.00553 0.00553 0.00553
B 0.01800 0.01552 0.01552 0.00189 -0.00189 0.00304
Si 0.01800 0.01552 0.01552 0.00189 -0.00189 0.00304
O 0.03824 0.03884 0.02469 0.00694 0.00857 0.00733

loop_
_atom_site_label
_atom_site_fract_x
_atom_site_fract_y
_atom_site_fract_z
_atom_site_occupancy
_atom_site_U_iso_or_equiv
Cs 0.12500 0.12500 0.12500 0.81400 0.03154
B 0.12500 0.16169 0.41169 0.36500 0.01621
Si 0.12500 0.16169 0.41169 0.65900 0.01621
O 0.10437 0.13369 0.71953 1.00000 0.03420

loop_
_cod_related_entry_id
_cod_related_entry_database
_cod_related_entry_code
1 AMCSD 0015521
